data_7026114
loop_
_publ_author_name
'Hewison, Lindsay'
'Crook, Sian H.'
'Johnson, Tony R.'
'Mann, Brian E.'
'Adams, Harry'
'Plant, Sarah E.'
'Sawle, Philip'
'Motterlini, Roberto'

_publ_section_title
;
 Iron indenyl carbonyl compounds: CO-releasing molecules.
;
_journal_issue 38
_journal_name_full 'Dalton transactions (Cambridge, England : 2003)'
_journal_page_first 8967
_journal_page_last 8975
_journal_paper_doi 10.1039/c0dt00203h
_journal_volume 39
_journal_year 2010
_chemical_formula_sum 'C13 H10 B F4 Fe N O2'
_chemical_formula_weight 354.88
_chemical_name_systematic
;
?
;
_space_group_IT_number 14
_symmetry_cell_setting monoclinic
_symmetry_space_group_name_Hall '-P 2ybc'
_symmetry_space_group_name_H-M 'P 1 21/c 1'
_atom_sites_solution_hydrogens geom
_atom_sites_solution_primary direct
_atom_sites_solution_secondary difmap
_audit_creation_method SHELXL-97
_cell_angle_alpha 90.00
_cell_angle_beta 95.239(4)
_cell_angle_gamma 90.00
_cell_formula_units_Z 4
_cell_length_a 9.6851(8)
_cell_length_b 18.7238(16)
_cell_length_c 7.7446(7)
_cell_measurement_reflns_used 9804
_cell_measurement_temperature 100(2)
_cell_measurement_theta_max 36.12
_cell_measurement_theta_min 2.38
_cell_volume 1398.6(2)
_computing_cell_refinement 'Bruker SMART'
_computing_data_collection 'Bruker SMART'
_computing_data_reduction 'Bruker SAINT'
_computing_molecular_graphics 'Bruker SHELXTL'
_computing_publication_material 'Bruker SHELXTL'
_computing_structure_refinement 'SHELXL-97 (Sheldrick, 1997)'
_computing_structure_solution 'SHELXS-97 (Sheldrick, 1990)'
_diffrn_ambient_temperature 100(2)
_diffrn_detector_area_resol_mean 100
_diffrn_measured_fraction_theta_full 0.987
_diffrn_measured_fraction_theta_max 0.987
_diffrn_measurement_device_type 'CCD area detector'
_diffrn_measurement_method 'phi and omega scans'
_diffrn_radiation_monochromator graphite
_diffrn_radiation_source 'fine-focus sealed tube'
_diffrn_radiation_type MoK\a
_diffrn_radiation_wavelength 0.71073
_diffrn_reflns_av_R_equivalents 0.0270
_diffrn_reflns_av_sigmaI/netI 0.0185
_diffrn_reflns_limit_h_max 15
_diffrn_reflns_limit_h_min -16
_diffrn_reflns_limit_k_max 30
_diffrn_reflns_limit_k_min -26
_diffrn_reflns_limit_l_max 12
_diffrn_reflns_limit_l_min -12
_diffrn_reflns_number 47413
_diffrn_reflns_theta_full 36.42
_diffrn_reflns_theta_max 36.42
_diffrn_reflns_theta_min 2.11
_diffrn_standards_interval_count 0
_diffrn_standards_interval_time 0
_exptl_absorpt_coefficient_mu 1.128
_exptl_absorpt_correction_T_max 0.8059
_exptl_absorpt_correction_T_min 0.6427
_exptl_absorpt_correction_type multi-scan
_exptl_absorpt_process_details sadabs
_exptl_crystal_colour red
_exptl_crystal_density_diffrn 1.685
_exptl_crystal_density_meas 0
_exptl_crystal_density_method 'not measured'
_exptl_crystal_description block
_exptl_crystal_F_000 712
_exptl_crystal_size_max 0.43
_exptl_crystal_size_mid 0.20
_exptl_crystal_size_min 0.20
_refine_diff_density_max 0.795
_refine_diff_density_min -0.496
_refine_diff_density_rms 0.071
_refine_ls_extinction_method none
_refine_ls_goodness_of_fit_ref 1.166
_refine_ls_hydrogen_treatment constr
_refine_ls_matrix_type full
_refine_ls_number_parameters 210
_refine_ls_number_reflns 6726
_refine_ls_number_restraints 7
_refine_ls_restrained_S_all 1.167
_refine_ls_R_factor_all 0.0436
_refine_ls_R_factor_gt 0.0372
_refine_ls_shift/su_max 0.000
_refine_ls_shift/su_mean 0.000
_refine_ls_structure_factor_coef Fsqd
_refine_ls_weighting_details 'calc w=1/[\s^2^(Fo^2^)+(0.0268P)^2^+0.9580P] where P=(Fo^2^+2Fc^2^)/3'
_refine_ls_weighting_scheme calc
_refine_ls_wR_factor_gt 0.0871
_refine_ls_wR_factor_ref 0.0894
_reflns_number_gt 5968
_reflns_number_total 6726
_reflns_threshold_expression >2sigma(I)
_cod_data_source_file c0dt00203h.txt
_cod_data_source_block ime148
_cod_depositor_comments
;
The following automatic conversions were performed:

'_symmetry_cell_setting' value 'Monoclinic' changed to 'monoclinic'
according to /home/saulius/struct/CIF-dictionaries/cif_core.dic
dictionary named 'cif_core.dic' version 2.4.2 from 2011-04-26.

Automatic conversion script
Id: cif_fix_values 1891 2012-01-12 08:04:46Z andrius 
;
_cod_original_sg_symbol_H-M P2(1)/c
_cod_database_code 7026114

loop_
_symmetry_equiv_pos_as_xyz
'x, y, z'
'-x, y+1/2, -z+1/2'
'-x, -y, -z'
'x, -y-1/2, z-1/2'

loop_
_atom_site_label
_atom_site_type_symbol
_atom_site_fract_x
_atom_site_fract_y
_atom_site_fract_z
_atom_site_U_iso_or_equiv
_atom_site_adp_type
_atom_site_occupancy
_atom_site_symmetry_multiplicity
_atom_site_calc_flag
_atom_site_refinement_flags
_atom_site_disorder_assembly
_atom_site_disorder_group
Fe1 Fe 0.189620(17) 0.433164(9) 0.32314(2) 0.01658(4) Uani 1 1 d . . .
O1 O 0.17852(13) 0.32879(7) 0.03770(15) 0.0341(2) Uani 1 1 d . . .
O2 O -0.04209(10) 0.52233(6) 0.18250(14) 0.02534(19) Uani 1 1 d . . .
N1 N 0.07617(11) 0.37752(6) 0.46415(14) 0.02050(19) Uani 1 1 d . . .
C1 C 0.17978(13) 0.36850(8) 0.14858(17) 0.0230(2) Uani 1 1 d . . .
C2 C 0.04605(13) 0.48608(7) 0.23360(16) 0.0198(2) Uani 1 1 d . . .
C3 C 0.40660(12) 0.41492(7) 0.40689(16) 0.0201(2) Uani 1 1 d . . .
C4 C 0.38517(13) 0.46405(8) 0.26278(17) 0.0228(2) Uani 1 1 d . . .
H4A H 0.4227 0.4587 0.1474 0.027 Uiso 1 1 calc R . .
C5 C 0.31181(13) 0.52393(7) 0.31911(17) 0.0223(2) Uani 1 1 d . . .
H5A H 0.2883 0.5679 0.2493 0.027 Uiso 1 1 calc R . .
C6 C 0.27845(13) 0.51165(7) 0.49259(16) 0.0197(2) Uani 1 1 d . . .
H6A H 0.2273 0.5451 0.5648 0.024 Uiso 1 1 calc R . .
C7 C 0.34230(12) 0.44553(6) 0.54919(16) 0.01797(19) Uani 1 1 d . . .
C8 C 0.34627(13) 0.40887(7) 0.71051(17) 0.0217(2) Uani 1 1 d . . .
H8A H 0.3022 0.4280 0.8049 0.026 Uiso 1 1 calc R . .
C9 C 0.41549(15) 0.34518(8) 0.7256(2) 0.0274(3) Uani 1 1 d . . .
H9A H 0.4195 0.3201 0.8326 0.033 Uiso 1 1 calc R . .
C10 C 0.48190(15) 0.31527(8) 0.5851(2) 0.0299(3) Uani 1 1 d . . .
H10A H 0.5300 0.2712 0.6015 0.036 Uiso 1 1 calc R . .
C11 C 0.47789(14) 0.34835(8) 0.4283(2) 0.0264(3) Uani 1 1 d . . .
H11A H 0.5215 0.3276 0.3353 0.032 Uiso 1 1 calc R . .
C12 C 0.00771(13) 0.34293(7) 0.54221(16) 0.0211(2) Uani 1 1 d . . .
C13 C -0.08363(16) 0.29909(8) 0.6384(2) 0.0298(3) Uani 1 1 d . . .
H13A H -0.1754 0.2963 0.5739 0.045 Uiso 1 1 calc R . .
H13B H -0.0922 0.3206 0.7523 0.045 Uiso 1 1 calc R . .
H13C H -0.0447 0.2510 0.6535 0.045 Uiso 1 1 calc R . .
B1 B 0.74735(15) 0.37218(8) 0.08928(18) 0.0209(2) Uani 1 1 d D . .
F1 F 0.6753(8) 0.3201(2) -0.0083(15) 0.0463(14) Uani 0.71(4) 1 d PDU A 1
F1' F 0.646(2) 0.3232(10) 0.034(3) 0.050(2) Uani 0.29(4) 1 d PDU A 2
F2 F 0.86758(11) 0.38055(6) 0.00837(16) 0.0408(2) Uani 1 1 d . A .
F3 F 0.67624(11) 0.43657(6) 0.08755(14) 0.0370(2) Uani 1 1 d . A .
F4 F 0.78309(14) 0.35075(7) 0.25879(13) 0.0501(3) Uani 1 1 d . A .

loop_
_atom_site_aniso_label
_atom_site_aniso_U_11
_atom_site_aniso_U_22
_atom_site_aniso_U_33
_atom_site_aniso_U_23
_atom_site_aniso_U_13
_atom_site_aniso_U_12
Fe1 0.01438(7) 0.02018(8) 0.01527(7) -0.00016(6) 0.00190(5) -0.00438(5)
O1 0.0350(6) 0.0374(6) 0.0306(5) -0.0128(5) 0.0067(4) -0.0041(5)
O2 0.0214(4) 0.0286(5) 0.0258(5) 0.0007(4) 0.0005(3) 0.0009(3)
N1 0.0187(4) 0.0233(5) 0.0195(4) -0.0003(4) 0.0017(3) -0.0040(3)
C1 0.0189(5) 0.0276(6) 0.0227(5) -0.0019(4) 0.0037(4) -0.0046(4)
C2 0.0188(5) 0.0234(5) 0.0177(5) -0.0014(4) 0.0032(4) -0.0046(4)
C3 0.0139(4) 0.0245(5) 0.0222(5) -0.0019(4) 0.0027(4) -0.0042(4)
C4 0.0177(5) 0.0305(6) 0.0207(5) 0.0010(4) 0.0037(4) -0.0084(4)
C5 0.0204(5) 0.0236(5) 0.0224(5) 0.0038(4) -0.0008(4) -0.0083(4)
C6 0.0196(5) 0.0194(5) 0.0195(5) -0.0005(4) -0.0018(4) -0.0034(4)
C7 0.0145(4) 0.0197(5) 0.0194(5) -0.0002(4) -0.0002(3) -0.0028(3)
C8 0.0194(5) 0.0250(6) 0.0201(5) 0.0037(4) -0.0008(4) -0.0009(4)
C9 0.0232(6) 0.0265(6) 0.0317(7) 0.0081(5) -0.0016(5) 0.0000(5)
C10 0.0227(6) 0.0231(6) 0.0438(8) 0.0021(5) 0.0018(5) 0.0026(5)
C11 0.0181(5) 0.0256(6) 0.0361(7) -0.0053(5) 0.0056(5) -0.0011(4)
C12 0.0214(5) 0.0216(5) 0.0207(5) -0.0003(4) 0.0044(4) -0.0027(4)
C13 0.0317(7) 0.0264(6) 0.0330(7) 0.0044(5) 0.0126(6) -0.0065(5)
B1 0.0193(5) 0.0241(6) 0.0193(5) 0.0028(5) 0.0021(4) -0.0014(4)
F1 0.0274(15) 0.0350(10) 0.073(3) -0.0021(12) -0.0147(16) -0.0103(8)
F1' 0.036(4) 0.043(3) 0.069(4) 0.012(2) -0.010(3) -0.027(3)
F2 0.0361(5) 0.0369(5) 0.0534(6) 0.0009(5) 0.0262(5) -0.0009(4)
F3 0.0397(5) 0.0384(5) 0.0338(5) 0.0036(4) 0.0077(4) 0.0182(4)
F4 0.0600(7) 0.0698(8) 0.0212(4) 0.0106(5) 0.0072(4) 0.0357(6)

loop_
_atom_type_symbol
_atom_type_description
_atom_type_scat_dispersion_real
_atom_type_scat_dispersion_imag
_atom_type_scat_source
C C 0.0033 0.0016 'International Tables Vol C Tables 4.2.6.8 and 6.1.1.4'
H H 0.0000 0.0000 'International Tables Vol C Tables 4.2.6.8 and 6.1.1.4'
B B 0.0013 0.0007 'International Tables Vol C Tables 4.2.6.8 and 6.1.1.4'
N N 0.0061 0.0033 'International Tables Vol C Tables 4.2.6.8 and 6.1.1.4'
O O 0.0106 0.0060 'International Tables Vol C Tables 4.2.6.8 and 6.1.1.4'
F F 0.0171 0.0103 'International Tables Vol C Tables 4.2.6.8 and 6.1.1.4'
Fe Fe 0.3463 0.8444 'International Tables Vol C Tables 4.2.6.8 and 6.1.1.4'

loop_
_geom_angle_atom_site_label_1
_geom_angle_atom_site_label_2
_geom_angle_atom_site_label_3
_geom_angle
C2 Fe1 C1 95.43(6)
C2 Fe1 N1 93.20(5)
C1 Fe1 N1 93.89(5)
C2 Fe1 C5 87.98(5)
C1 Fe1 C5 121.88(6)
N1 Fe1 C5 143.96(5)
C2 Fe1 C4 116.76(6)
C1 Fe1 C4 90.29(6)
N1 Fe1 C4 149.23(5)
C5 Fe1 C4 39.97(6)
C2 Fe1 C6 96.53(5)
C1 Fe1 C6 157.59(5)
N1 Fe1 C6 104.27(5)
C5 Fe1 C6 40.03(5)
C4 Fe1 C6 67.39(5)
C2 Fe1 C3 153.89(5)
C1 Fe1 C3 95.82(5)
N1 Fe1 C3 109.44(5)
C5 Fe1 C3 66.09(5)
C4 Fe1 C3 39.79(5)
C6 Fe1 C3 65.99(5)
C2 Fe1 C7 133.69(5)
C1 Fe1 C7 130.59(6)
N1 Fe1 C7 89.00(5)
C5 Fe1 C7 65.30(5)
C4 Fe1 C7 65.70(5)
C6 Fe1 C7 38.90(5)
C3 Fe1 C7 38.33(5)
C12 N1 Fe1 177.34(11)
O1 C1 Fe1 177.36(12)
O2 C2 Fe1 176.43(12)
C11 C3 C7 119.96(12)
C11 C3 C4 132.74(12)
C7 C3 C4 107.28(11)
C11 C3 Fe1 128.13(9)
C7 C3 Fe1 71.94(7)
C4 C3 Fe1 66.57(7)
C5 C4 C3 107.83(11)
C5 C4 Fe1 69.97(7)
C3 C4 Fe1 73.64(7)
C5 C4 H4A 126.0
C3 C4 H4A 126.0
Fe1 C4 H4A 126.0
C4 C5 C6 108.96(11)
C4 C5 Fe1 70.06(7)
C6 C5 Fe1 71.06(7)
C4 C5 H5A 125.5
C6 C5 H5A 125.5
Fe1 C5 H5A 125.5
C5 C6 C7 107.34(11)
C5 C6 Fe1 68.91(7)
C7 C6 Fe1 74.20(7)
C5 C6 H6A 126.2
C7 C6 H6A 126.2
Fe1 C6 H6A 126.2
C8 C7 C3 120.21(12)
C8 C7 C6 131.37(12)
C3 C7 C6 108.39(11)
C8 C7 Fe1 127.64(9)
C3 C7 Fe1 69.73(7)
C6 C7 Fe1 66.90(7)
C9 C8 C7 117.98(13)
C9 C8 H8A 121.0
C7 C8 H8A 121.0
C8 C9 C10 121.89(13)
C8 C9 H9A 119.1
C10 C9 H9A 119.1
C11 C10 C9 121.57(13)
C11 C10 H10A 119.2
C9 C10 H10A 119.2
C10 C11 C3 118.37(13)
C10 C11 H11A 120.8
C3 C11 H11A 120.8
N1 C12 C13 178.24(15)
C12 C13 H13A 109.5
C12 C13 H13B 109.5
H13A C13 H13B 109.5
C12 C13 H13C 109.5
H13A C13 H13C 109.5
H13B C13 H13C 109.5
F1' B1 F2 122.5(13)
F1' B1 F1 18.9(8)
F2 B1 F1 103.7(5)
F1' B1 F4 102.1(6)
F2 B1 F4 108.34(12)
F1 B1 F4 112.5(5)
F1' B1 F3 103.8(11)
F2 B1 F3 109.59(12)
F1 B1 F3 112.5(2)
F4 B1 F3 109.97(12)

loop_
_geom_bond_atom_site_label_1
_geom_bond_atom_site_label_2
_geom_bond_distance
Fe1 C2 1.7944(13)
Fe1 C1 1.8109(14)
Fe1 N1 1.9247(11)
Fe1 C5 2.0728(12)
Fe1 C4 2.0740(12)
Fe1 C6 2.1013(12)
Fe1 C3 2.1690(12)
Fe1 C7 2.1983(12)
O1 C1 1.1350(17)
O2 C2 1.1332(16)
N1 C12 1.1393(16)
C3 C11 1.427(2)
C3 C7 1.4338(17)
C3 C4 1.4466(19)
C4 C5 1.417(2)
C4 H4A 1.0000
C5 C6 1.4289(18)
C5 H5A 1.0000
C6 C7 1.4345(18)
C6 H6A 1.0000
C7 C8 1.4230(17)
C8 C9 1.368(2)
C8 H8A 0.9500
C9 C10 1.428(2)
C9 H9A 0.9500
C10 C11 1.361(2)
C10 H10A 0.9500
C11 H11A 0.9500
C12 C13 1.4600(18)
C13 H13A 0.9800
C13 H13B 0.9800
C13 H13C 0.9800
B1 F1' 1.380(3)
B1 F2 1.3808(17)
B1 F1 1.383(2)
B1 F4 1.3861(17)
B1 F3 1.3879(18)
